data_2104220
loop_
_publ_author_name
'Ibberson, Richard M.'
'Parsons, Simon'
'Allan, David R.'
'Bell, Anthony M. T.'

_publ_section_title
;
 Polymorphism in cyclohexanol
;
_journal_coeditor_code WS5067
_journal_issue 5
_journal_name_full 'Acta Crystallographica Section B'
_journal_page_first 573
_journal_page_last 582
_journal_paper_doi 10.1107/S0108768108025093
_journal_volume 64
_journal_year 2008
_chemical_formula_moiety 'C6 H12 O'
_chemical_formula_structural 'C6 H11 O H'
_chemical_formula_sum 'C6 H12 O'
_chemical_formula_weight 100.1602
_space_group_IT_number 14
_symmetry_cell_setting monoclinic
_symmetry_space_group_name_Hall '-P 2ybc'
_symmetry_space_group_name_H-M 'P 1 21/c 1'
_atom_site_aniso_label none
_atom_sites_solution_hydrogens geom
_atom_sites_solution_primary direct
_audit_creation_method CRYSTALS_ver_12.84
_cell_angle_alpha 90
_cell_angle_beta 98.289(7)
_cell_angle_gamma 90
_cell_formula_units_Z 12
_cell_length_a 5.7877(11)
_cell_length_b 20.267(5)
_cell_length_c 15.971(3)
_cell_measurement_reflns_used 191
_cell_measurement_temperature 120
_cell_measurement_theta_max 14
_cell_measurement_theta_min 2
_cell_volume 1853.8(7)
_computing_cell_refinement 'SAINT (Bruker-Nonius, 2003)'
_computing_data_collection 'SMART (Bruker-Nonius, 2001)'
_computing_data_reduction 'SAINT (Bruker-Nonius, 2003)'
_computing_publication_material 'PLATON (Spek, 2003)'
_computing_structure_refinement 'CRYSTALS (Betteridge et al., 2003)'
_computing_structure_solution 'SIR92 (Altomare et al, 1994)'
_diffrn_ambient_temperature 120
_diffrn_measured_fraction_theta_full 0.726
_diffrn_measured_fraction_theta_max 0.493
_diffrn_measurement_device_type 'Bruker SMART'
_diffrn_measurement_method \w
_diffrn_radiation_monochromator 'curved silicon'
_diffrn_radiation_type synchrotron
_diffrn_radiation_wavelength 0.68700
_diffrn_reflns_av_R_equivalents 0.266
_diffrn_reflns_limit_h_max 4
_diffrn_reflns_limit_h_min -4
_diffrn_reflns_limit_k_max 14
_diffrn_reflns_limit_k_min -9
_diffrn_reflns_limit_l_max 12
_diffrn_reflns_limit_l_min -12
_diffrn_reflns_number 1448
_diffrn_reflns_theta_full 14.723
_diffrn_reflns_theta_max 19.121
_diffrn_reflns_theta_min 1.634
_diffrn_standards_decay_% 0
_diffrn_standards_interval_count 0
_diffrn_standards_interval_time 0
_diffrn_standards_number 0
_exptl_absorpt_coefficient_mu 0.071
_exptl_absorpt_correction_T_max 0.98
_exptl_absorpt_correction_T_min 0.77
_exptl_absorpt_correction_type multi-scan
_exptl_absorpt_process_details 'SADABS (Sheldrick, 2004)'
_exptl_crystal_colour colourless
_exptl_crystal_density_diffrn 1.077
_exptl_crystal_density_meas ?
_exptl_crystal_density_method .
_exptl_crystal_description cylindrical
_exptl_crystal_F_000 672
_exptl_crystal_size_max 0.2
_exptl_crystal_size_mid 0.2
_exptl_crystal_size_min 0.1
_refine_diff_density_max 0.61
_refine_diff_density_min -0.51
_refine_ls_extinction_method None
_refine_ls_goodness_of_fit_ref 1.0867
_refine_ls_hydrogen_treatment constr
_refine_ls_matrix_type full
_refine_ls_number_parameters 85
_refine_ls_number_reflns 399
_refine_ls_number_restraints 81
_refine_ls_R_factor_all 0.3065
_refine_ls_R_factor_gt 0.2321
_refine_ls_shift/su_max 0.000033
_refine_ls_structure_factor_coef F
_refine_ls_weighting_details
;
 Method, part 1, Chebychev polynomial, (Watkin, 1994, Prince, 1982)
 [weight] = 1.0/[A~0~*T~0~(x)+A~1~*T~1~(x) ... +A~n-1~]*T~n-1~(x)]
 where A~i~ are the Chebychev coefficients listed below and x= Fcalc/Fmax
 Method = Robust Weighting (Prince, 1982)
 W = [weight] * [1-(deltaF/6*sigmaF)^2^]^2^
 A~i~ are:
 14.0 -0.901 4.35 4.28
;
_refine_ls_weighting_scheme calc
_refine_ls_wR_factor_all 0.2692
_refine_ls_wR_factor_gt 0.2305
_refine_ls_wR_factor_ref 0.2305
_reflns_number_gt 399
_reflns_number_total 423
_reflns_threshold_expression I>2.0\s(I)
_cod_data_source_file ws5067.cif
_cod_data_source_block III_120K
_cod_depositor_comments
;
The following automatic conversions were performed:
'_symmetry_cell_setting' value 'Monoclinic' changed to 'monoclinic'
according to '/home/saulius/struct/CIF-dictionaries/cif_core.dic'
dictionary named 'cif_core.dic' version 2.4.1 from 2010-06-29.

Automatic conversion script
Id: cif_fix_enum 1527 2010-12-29 10:47:43Z saulius 

The following automatic conversions were performed:

'_symmetry_cell_setting' value 'Monoclinic' changed to 'monoclinic'
according to /home/saulius/struct/CIF-dictionaries/cif_core.dic
dictionary named 'cif_core.dic' version 2.4.1 from 2010-06-29.

Automatic conversion script
Id: cif_fix_values 1715 2011-07-08 13:25:40Z adriana 
;
_cod_original_sg_symbol_H-M 'P 1 21/c 1 '
_cod_database_code 2104220

loop_
_symmetry_equiv_pos_as_xyz
x,y,z
-x,-y,-z
-x,y+1/2,-z+1/2
x,-y+1/2,z+1/2

loop_
_atom_site_type_symbol
_atom_site_label
_atom_site_fract_x
_atom_site_fract_y
_atom_site_fract_z
_atom_site_U_iso_or_equiv
_atom_site_adp_type
_atom_site_occupancy
O O11 0.270(4) 0.2892(16) 0.6811(12) 0.073(5) Uiso 1.0000
H H11 0.1629 0.2575 0.6841 0.0835 Uiso 1.0000
C C12 0.241(5) 0.3589(17) 0.6913(17) 0.074(5) Uiso 1.0000
H H121 0.3401 0.3825 0.6566 0.0850 Uiso 1.0000
C C13 -0.013(5) 0.3701(16) 0.6554(15) 0.075(5) Uiso 1.0000
H H131 -0.1153 0.3453 0.6868 0.0860 Uiso 1.0000
H H132 -0.0369 0.3559 0.5968 0.0860 Uiso 1.0000
C C14 -0.078(4) 0.4420(17) 0.6582(14) 0.075(5) Uiso 1.0000
H H141 -0.2433 0.4480 0.6385 0.0860 Uiso 1.0000
H H142 0.0127 0.4664 0.6221 0.0860 Uiso 1.0000
C C15 -0.020(5) 0.4693(17) 0.7448(16) 0.075(5) Uiso 1.0000
H H151 -0.0508 0.5165 0.7444 0.0870 Uiso 1.0000
H H152 -0.1189 0.4472 0.7802 0.0870 Uiso 1.0000
C C16 0.233(5) 0.4579(17) 0.7794(15) 0.075(5) Uiso 1.0000
H H161 0.2611 0.4738 0.8372 0.0860 Uiso 1.0000
H H162 0.3319 0.4817 0.7456 0.0860 Uiso 1.0000
C C17 0.294(4) 0.3858(18) 0.7783(14) 0.075(5) Uiso 1.0000
H H171 0.2013 0.3622 0.8147 0.0860 Uiso 1.0000
H H172 0.4585 0.3798 0.7989 0.0860 Uiso 1.0000
O O21 -0.638(4) 0.7370(13) 0.7109(12) 0.047(5) Uiso 1.0000
H H21 -0.5180 0.7545 0.7462 0.0502 Uiso 1.0000
C C22 -0.596(4) 0.6939(14) 0.6432(14) 0.048(5) Uiso 1.0000
H H221 -0.7339 0.6988 0.6001 0.0540 Uiso 1.0000
C C23 -0.595(4) 0.6228(14) 0.6660(12) 0.049(5) Uiso 1.0000
H H231 -0.7348 0.6111 0.6899 0.0540 Uiso 1.0000
H H232 -0.4583 0.6155 0.7078 0.0540 Uiso 1.0000
C C24 -0.578(4) 0.5800(12) 0.5895(14) 0.049(5) Uiso 1.0000
H H241 -0.7201 0.5850 0.5496 0.0540 Uiso 1.0000
H H242 -0.5603 0.5343 0.6073 0.0540 Uiso 1.0000
C C25 -0.369(4) 0.5978(12) 0.5485(14) 0.049(5) Uiso 1.0000
H H251 -0.2258 0.5888 0.5864 0.0550 Uiso 1.0000
H H252 -0.3719 0.5719 0.4971 0.0550 Uiso 1.0000
C C26 -0.369(4) 0.6692(13) 0.5263(12) 0.049(5) Uiso 1.0000
H H261 -0.5040 0.6774 0.4835 0.0550 Uiso 1.0000
H H262 -0.2272 0.6807 0.5038 0.0550 Uiso 1.0000
C C27 -0.386(4) 0.7117(12) 0.6029(15) 0.049(5) Uiso 1.0000
H H271 -0.4038 0.7574 0.5854 0.0540 Uiso 1.0000
H H272 -0.2443 0.7069 0.6433 0.0540 Uiso 1.0000
O O31 -0.950(4) 0.8036(17) 0.3123(13) 0.074(5) Uiso 1.0000
H H31 -0.8443 0.7902 0.2798 0.0818 Uiso 1.0000
C C32 -0.845(5) 0.8213(15) 0.4013(15) 0.075(5) Uiso 1.0000
H H321 -0.7569 0.7838 0.4279 0.0830 Uiso 1.0000
C C33 -1.031(3) 0.8408(17) 0.4517(16) 0.075(5) Uiso 1.0000
H H331 -1.1264 0.8760 0.4237 0.0840 Uiso 1.0000
H H332 -1.1283 0.8027 0.4582 0.0840 Uiso 1.0000
C C34 -0.928(5) 0.8661(17) 0.5374(13) 0.075(5) Uiso 1.0000
H H341 -1.0502 0.8804 0.5690 0.0840 Uiso 1.0000
H H342 -0.8417 0.8299 0.5669 0.0840 Uiso 1.0000
C C35 -0.763(4) 0.9225(15) 0.5303(15) 0.076(5) Uiso 1.0000
H H351 -0.8518 0.9600 0.5053 0.0840 Uiso 1.0000
H H352 -0.6869 0.9340 0.5865 0.0840 Uiso 1.0000
C C36 -0.578(3) 0.9038(18) 0.4792(16) 0.076(5) Uiso 1.0000
H H361 -0.4852 0.9427 0.4721 0.0840 Uiso 1.0000
H H362 -0.4798 0.8694 0.5075 0.0840 Uiso 1.0000
C C37 -0.681(5) 0.8776(17) 0.3935(13) 0.075(5) Uiso 1.0000
H H371 -0.7658 0.9134 0.3629 0.0830 Uiso 1.0000
H H372 -0.5577 0.8626 0.3628 0.0830 Uiso 1.0000

loop_
_atom_type_symbol
_atom_type_scat_dispersion_real
_atom_type_scat_dispersion_imag
_atom_type_scat_source
C 0.0033 0.0016 'International Tables Vol C 4.2.6.8 and 6.1.1.4'
H 0.0000 0.0000 'International Tables Vol C 4.2.6.8 and 6.1.1.4'
O 0.0106 0.0060 'International Tables Vol C 4.2.6.8 and 6.1.1.4'

loop_
_geom_angle_atom_site_label_1
_geom_angle_atom_site_label_2
_geom_angle_atom_site_label_3
_geom_angle
_geom_angle_publ_flag
C32 O31 H31 113.6 no
C32 C37 C36 111.3(8) yes
C32 C37 H371 109.2 no
C36 C37 H371 107.4 no
C32 C37 H372 109.0 no
C36 C37 H372 110.3 no
H371 C37 H372 109.6 no
C33 C34 C35 111.4(8) yes
C33 C34 H341 110.6 no
C35 C34 H341 109.4 no
C33 C34 H342 107.0 no
C35 C34 H342 108.9 no
H341 C34 H342 109.6 no
C14 C15 C16 111.3(8) yes
C14 C15 H151 110.1 no
C16 C15 H151 108.7 no
C14 C15 H152 107.2 no
C16 C15 H152 109.9 no
H151 C15 H152 109.6 no
C15 C14 C13 111.4(8) yes
C15 C14 H141 109.8 no
C13 C14 H141 110.5 no
C15 C14 H142 107.1 no
C13 C14 H142 108.3 no
H141 C14 H142 109.7 no
C14 C13 C12 111.5(8) yes
C14 C13 H131 108.1 no
C12 C13 H131 111.0 no
C14 C13 H132 108.3 no
C12 C13 H132 108.5 no
H131 C13 H132 109.5 no
C22 O21 H21 120.8 no
C15 C16 C17 111.1(8) yes
C15 C16 H161 108.6 no
C17 C16 H161 109.0 no
C15 C16 H162 109.9 no
C17 C16 H162 108.6 no
H161 C16 H162 109.6 no
C16 C17 C12 110.6(9) yes
C16 C17 H171 108.8 no
C12 C17 H171 108.9 no
C16 C17 H172 109.7 no
C12 C17 H172 109.3 no
H171 C17 H172 109.5 no
C12 O11 H11 127.0 no
C26 C27 C22 111.1(8) yes
C26 C27 H271 109.1 no
C22 C27 H271 107.0 no
C26 C27 H272 109.6 no
C22 C27 H272 110.5 no
H271 C27 H272 109.5 no
C24 C25 C26 111.4(8) yes
C24 C25 H251 110.6 no
C26 C25 H251 107.6 no
C24 C25 H252 108.8 no
C26 C25 H252 108.9 no
H251 C25 H252 109.5 no
C25 C24 C23 111.5(8) yes
C25 C24 H241 110.4 no
C23 C24 H241 108.7 no
C25 C24 H242 107.5 no
C23 C24 H242 109.1 no
H241 C24 H242 109.6 no
O31 C32 C37 106(2) yes
O31 C32 C33 111.(2) yes
C37 C32 C33 111.1(8) yes
O31 C32 H321 109.7 no
C37 C32 H321 109.1 no
C33 C32 H321 110.3 no
C13 C12 C17 111.0(8) yes
C13 C12 O11 103(2) yes
C17 C12 O11 117(2) yes
C13 C12 H121 109.2 no
C17 C12 H121 106.9 no
O11 C12 H121 109.2 no
C34 C33 C32 111.1(8) yes
C34 C33 H331 107.0 no
C32 C33 H331 110.8 no
C34 C33 H332 109.5 no
C32 C33 H332 108.8 no
H331 C33 H332 109.6 no
C34 C35 C36 111.3(8) yes
C34 C35 H351 108.9 no
C36 C35 H351 110.6 no
C34 C35 H352 108.9 no
C36 C35 H352 107.6 no
H351 C35 H352 109.6 no
C37 C36 C35 111.7(8) yes
C37 C36 H361 109.5 no
C35 C36 H361 108.3 no
C37 C36 H362 107.4 no
C35 C36 H362 110.4 no
H361 C36 H362 109.7 no
C27 C26 C25 111.0(8) yes
C27 C26 H261 109.6 no
C25 C26 H261 107.7 no
C27 C26 H262 108.6 no
C25 C26 H262 110.4 no
H261 C26 H262 109.5 no
C24 C23 C22 110.9(8) yes
C24 C23 H231 109.5 no
C22 C23 H231 111.2 no
C24 C23 H232 108.9 no
C22 C23 H232 106.8 no
H231 C23 H232 109.5 no
C27 C22 C23 111.3(8) yes
C27 C22 O21 114.(2) yes
C23 C22 O21 114(2) yes
C27 C22 H221 107.7 no
C23 C22 H221 104.0 no
O21 C22 H221 105.0 no

loop_
_geom_bond_atom_site_label_1
_geom_bond_atom_site_label_2
_geom_bond_distance
_geom_bond_publ_flag
O31 C32 1.51(3) yes
O31 H31 0.900 no
C37 C32 1.502(16) yes
C37 C36 1.507(16) yes
C37 H371 0.970 no
C37 H372 0.970 no
C34 C33 1.503(16) yes
C34 C35 1.501(16) yes
C34 H341 0.970 no
C34 H342 0.970 no
C15 C14 1.483(16) yes
C15 C16 1.506(16) yes
C15 H151 0.971 no
C15 H152 0.970 no
C14 C13 1.510(17) yes
C14 H141 0.969 no
C14 H142 0.970 no
C13 C12 1.514(16) yes
C13 H131 0.970 no
C13 H132 0.970 no
O21 C22 1.44(3) yes
O21 H21 0.900 no
C16 C17 1.504(17) yes
C16 H161 0.969 no
C16 H162 0.970 no
C17 C12 1.484(17) yes
C17 H171 0.970 no
C17 H172 0.971 no
O11 C12 1.43(4) yes
O11 H11 0.900 no
C27 C26 1.510(16) yes
C27 C22 1.500(16) yes
C27 H271 0.970 no
C27 H272 0.970 no
C25 C24 1.500(16) yes
C25 C26 1.491(16) yes
C25 H251 0.971 no
C25 H252 0.971 no
C24 C23 1.513(16) yes
C24 H241 0.971 no
C24 H242 0.970 no
C32 C33 1.485(16) yes
C32 H321 0.979 no
C12 H121 0.979 no
C33 H331 0.970 no
C33 H332 0.971 no
C35 C36 1.486(16) yes
C35 H351 0.971 no
C35 H352 0.970 no
C36 H361 0.971 no
C36 H362 0.970 no
C26 H261 0.973 no
C26 H262 0.972 no
C23 C22 1.487(16) yes
C23 H231 0.971 no
C23 H232 0.972 no
C22 H221 0.981 no

loop_
_geom_hbond_atom_site_label_D
_geom_hbond_atom_site_label_H
_geom_hbond_atom_site_label_A
_geom_hbond_site_symmetry_A
_geom_hbond_distance_DH
_geom_hbond_distance_HA
_geom_hbond_distance_DA
_geom_hbond_angle_DHA
_geom_hbond_publ_flag
O11 H11 O31 2_466 0.90 1.75 2.651(2) 179 yes
O21 H21 O11 3_556 0.90 1.85 2.749(2) 179 yes
O31 H31 O21 4_564 0.90 1.82 2.723(2) 178 yes

loop_
_cod_related_entry_id
_cod_related_entry_database
_cod_related_entry_code
1 ChemSpider 7678
